data_4020628
loop_
_publ_author_name
'Massimiliano Tomasulo'
'Salvatore Sortino'
'Andrew J. P. White'
'Fran\,cisco M. Raymo'

_publ_section_title
;
 Fast and Stable Photochromic Oxazines
;
_journal_name_full 'Journal of Organic Chemistry'
_journal_page_first 8180
_journal_page_last 8189
_journal_paper_doi 10.1021/jo051417w
_journal_volume 70
_journal_year 2005
_chemical_formula_sum 'C39 H61 N3 O6'
_chemical_formula_weight 667.91
_space_group_IT_number 15
_symmetry_cell_setting monoclinic
_symmetry_space_group_name_Hall '-C 2yc'
_symmetry_space_group_name_H-M 'C 1 2/c 1'
_cell_angle_alpha 90.00
_cell_angle_beta 103.270(6)
_cell_angle_gamma 90.00
_cell_formula_units_Z 8
_cell_length_a 37.174(2)
_cell_length_b 9.2670(7)
_cell_length_c 22.8271(17)
_cell_measurement_temperature 173(2)
_cell_volume 7653.9(9)
_diffrn_ambient_temperature 173(2)
_exptl_crystal_density_diffrn 1.159
_cod_depositor_comments
;
The following automatic conversions were performed:
'_symmetry_cell_setting' value 'Monoclinic' changed to 'monoclinic'
according to '/home/saulius/struct/CIF-dictionaries/cif_core.dic'
dictionary named 'cif_core.dic' version 2.4.1 from 2010-06-29.

Automatic conversion script
Id: cif_fix_enum 1527 2010-12-29 10:47:43Z saulius 
;
_cod_original_sg_symbol_H-M 'C 2/c'
_cod_database_code 4020628

loop_
_symmetry_equiv_pos_as_xyz
'x, y, z'
'-x, y, -z+1/2'
'x+1/2, y+1/2, z'
'-x+1/2, y+1/2, -z+1/2'
'-x, -y, -z'
'x, -y, z-1/2'
'-x+1/2, -y+1/2, -z'
'x+1/2, -y+1/2, z-1/2'

loop_
_atom_site_label
_atom_site_type_symbol
_atom_site_fract_x
_atom_site_fract_y
_atom_site_fract_z
_atom_site_U_iso_or_equiv
_atom_site_adp_type
_atom_site_occupancy
_atom_site_symmetry_multiplicity
_atom_site_calc_flag
_atom_site_refinement_flags
_atom_site_disorder_assembly
_atom_site_disorder_group
N1 N 0.13452(5) 0.5825(2) 0.16716(8) 0.0460(5) Uani 1 1 d . . .
C2 C 0.13401(7) 0.7040(3) 0.20339(10) 0.0497(6) Uani 1 1 d . . .
C3 C 0.10448(8) 0.7604(3) 0.22389(12) 0.0618(7) Uani 1 1 d . . .
H3A H 0.0811 0.7137 0.2155 0.074 Uiso 1 1 calc R . .
C4 C 0.11024(9) 0.8872(3) 0.25708(14) 0.0722(8) Uani 1 1 d . . .
H4A H 0.0902 0.9288 0.2706 0.087 Uiso 1 1 calc R . .
C5 C 0.14432(9) 0.9543(3) 0.27096(13) 0.0742(8) Uani 1 1 d . . .
H5A H 0.1476 1.0405 0.2941 0.089 Uiso 1 1 calc R . .
C6 C 0.17388(8) 0.8951(3) 0.25087(12) 0.0651(7) Uani 1 1 d . . .
H6A H 0.1975 0.9397 0.2608 0.078 Uiso 1 1 calc R . .
C7 C 0.16845(7) 0.7717(3) 0.21669(11) 0.0527(6) Uani 1 1 d . . .
C8 C 0.19488(7) 0.6859(3) 0.18837(11) 0.0525(6) Uani 1 1 d . . .
C9 C 0.16640(6) 0.5975(2) 0.13920(10) 0.0463(5) Uani 1 1 d . . .
O10 O 0.03591(5) 0.3921(2) 0.06919(8) 0.0679(5) Uani 1 1 d . . .
C11 C 0.04611(6) 0.3616(3) 0.12541(12) 0.0533(6) Uani 1 1 d . . .
C12 C 0.02636(7) 0.2637(3) 0.15428(13) 0.0635(7) Uani 1 1 d . . .
H12A H 0.0041 0.2227 0.1316 0.076 Uiso 1 1 calc R . .
C13 C 0.03811(7) 0.2266(3) 0.21300(13) 0.0598(7) Uani 1 1 d . . .
H13A H 0.0247 0.1578 0.2304 0.072 Uiso 1 1 calc R . .
C14 C 0.06999(7) 0.2896(3) 0.24786(11) 0.0520(6) Uani 1 1 d . . .
C15 C 0.09030(7) 0.3890(3) 0.22193(11) 0.0506(6) Uani 1 1 d . . .
H15A H 0.1119 0.4317 0.2460 0.061 Uiso 1 1 calc R . .
C16 C 0.07913(6) 0.4250(2) 0.16213(10) 0.0457(5) Uani 1 1 d . . .
C17 C 0.09972(6) 0.5271(3) 0.12996(10) 0.0484(6) Uani 1 1 d . . .
H17A H 0.1051 0.4767 0.0947 0.058 Uiso 1 1 calc R . .
H17B H 0.0834 0.6099 0.1147 0.058 Uiso 1 1 calc R . .
C18 C 0.21786(8) 0.5846(3) 0.23556(12) 0.0693(8) Uani 1 1 d . . .
H18A H 0.2355 0.6413 0.2653 0.104 Uiso 1 1 calc R . .
H18B H 0.2314 0.5164 0.2158 0.104 Uiso 1 1 calc R . .
H18C H 0.2014 0.5313 0.2558 0.104 Uiso 1 1 calc R . .
C19 C 0.22060(8) 0.7806(3) 0.16128(13) 0.0688(8) Uani 1 1 d . . .
H19A H 0.2375 0.8330 0.1935 0.103 Uiso 1 1 calc R . .
H19B H 0.2059 0.8498 0.1332 0.103 Uiso 1 1 calc R . .
H19C H 0.2349 0.7198 0.1398 0.103 Uiso 1 1 calc R . .
O20 O 0.15791(5) 0.68712(18) 0.08664(7) 0.0532(4) Uani 1 1 d D . .
H20 H 0.1396(6) 0.654(3) 0.0567(10) 0.092(11) Uiso 1 1 d D . .
C21 C 0.18113(6) 0.4515(3) 0.12539(10) 0.0495(6) Uani 1 1 d . . .
C22 C 0.17210(7) 0.3235(3) 0.15097(11) 0.0564(6) Uani 1 1 d . . .
H22A H 0.1545 0.3251 0.1754 0.068 Uiso 1 1 calc R . .
C23 C 0.18850(8) 0.1939(3) 0.14113(13) 0.0681(8) Uani 1 1 d . . .
H23A H 0.1817 0.1072 0.1580 0.082 Uiso 1 1 calc R . .
C24 C 0.21468(9) 0.1906(3) 0.10697(13) 0.0701(8) Uani 1 1 d . . .
H24A H 0.2264 0.1023 0.1012 0.084 Uiso 1 1 calc R . .
C25 C 0.22370(8) 0.3159(3) 0.08134(13) 0.0674(7) Uani 1 1 d . . .
H25A H 0.2417 0.3138 0.0578 0.081 Uiso 1 1 calc R . .
C26 C 0.20680(7) 0.4453(3) 0.08952(11) 0.0568(6) Uani 1 1 d . . .
H26A H 0.2128 0.5303 0.0705 0.068 Uiso 1 1 calc R . .
N27 N 0.08129(7) 0.2537(3) 0.30967(11) 0.0636(6) Uani 1 1 d . . .
O28 O 0.06373(6) 0.1602(2) 0.33100(9) 0.0745(6) Uani 1 1 d . . .
O29 O 0.10833(7) 0.3171(3) 0.34239(10) 0.0916(7) Uani 1 1 d . . .
N30 N 0.10634(6) 0.8298(2) 0.44921(10) 0.0617(6) Uani 1 1 d D A .
C31 C 0.07330(8) 0.8032(3) 0.39747(16) 0.0810(10) Uani 1 1 d D . .
H31A H 0.0815 0.7642 0.3623 0.097 Uiso 0.506(7) 1 calc PR A 1
H31B H 0.0597 0.8944 0.3854 0.097 Uiso 0.506(7) 1 calc PR A 1
H31C H 0.0833 0.7980 0.3623 0.097 Uiso 0.494(7) 1 d PR A 2
H31D H 0.0590 0.8903 0.3936 0.097 Uiso 0.494(7) 1 d PR A 2
C32 C 0.04678(19) 0.6872(8) 0.4209(3) 0.0579(17) Uani 0.506(7) 1 d PDU A 1
H32A H 0.0612 0.6019 0.4391 0.069 Uiso 0.506(7) 1 calc PR A 1
H32B H 0.0349 0.7315 0.4511 0.069 Uiso 0.506(7) 1 calc PR A 1
C33 C 0.01762(17) 0.6442(7) 0.3640(3) 0.0622(17) Uani 0.506(7) 1 d PDU A 1
H33A H -0.0039 0.6006 0.3761 0.075 Uiso 0.506(7) 1 calc PR A 1
H33B H 0.0090 0.7319 0.3402 0.075 Uiso 0.506(7) 1 calc PR A 1
C34 C 0.03261(17) 0.5381(6) 0.3251(3) 0.0702(19) Uani 0.506(7) 1 d PD A 1
H34A H 0.0131 0.5128 0.2898 0.105 Uiso 0.506(7) 1 calc PR A 1
H34B H 0.0411 0.4508 0.3484 0.105 Uiso 0.506(7) 1 calc PR A 1
H34C H 0.0534 0.5821 0.3118 0.105 Uiso 0.506(7) 1 calc PR A 1
C32' C 0.0467(3) 0.6884(10) 0.3908(4) 0.085(3) Uani 0.494(7) 1 d PDU A 2
H32C H 0.0318 0.7029 0.4211 0.102 Uiso 0.494(7) 1 calc PR A 2
H32D H 0.0604 0.5967 0.4009 0.102 Uiso 0.494(7) 1 calc PR A 2
C33' C 0.0199(2) 0.6694(8) 0.3293(4) 0.089(3) Uani 0.494(7) 1 d PDU A 2
H33C H 0.0342 0.6397 0.2996 0.106 Uiso 0.494(7) 1 calc PR A 2
H33D H 0.0025 0.5903 0.3322 0.106 Uiso 0.494(7) 1 calc PR A 2
C34' C -0.0021(2) 0.8032(9) 0.3061(4) 0.106(3) Uani 0.494(7) 1 d PD A 2
H34D H -0.0188 0.7822 0.2671 0.159 Uiso 0.494(7) 1 calc PR A 2
H34E H 0.0148 0.8811 0.3013 0.159 Uiso 0.494(7) 1 calc PR A 2
H34F H -0.0166 0.8329 0.3348 0.159 Uiso 0.494(7) 1 calc PR A 2
C35 C 0.13186(8) 0.6987(3) 0.45950(12) 0.0596(7) Uani 1 1 d D . .
H35A H 0.1533 0.7212 0.4928 0.072 Uiso 1 1 calc R A .
H35B H 0.1184 0.6174 0.4729 0.072 Uiso 1 1 calc R . .
C36 C 0.14629(9) 0.6486(3) 0.40596(13) 0.0686(8) Uani 1 1 d D A .
H36A H 0.1259 0.6037 0.3758 0.082 Uiso 1 1 calc R . .
H36B H 0.1554 0.7328 0.3869 0.082 Uiso 1 1 calc R . .
C37 C 0.17723(8) 0.5408(3) 0.42486(12) 0.0659(7) Uani 1 1 d D . .
H37A H 0.1978 0.5872 0.4540 0.079 Uiso 1 1 calc R A .
H37B H 0.1683 0.4589 0.4455 0.079 Uiso 1 1 calc R . .
C38 C 0.19141(9) 0.4844(4) 0.37302(15) 0.0833(9) Uani 1 1 d D A .
H38A H 0.2113 0.4149 0.3877 0.125 Uiso 1 1 calc R . .
H38B H 0.2009 0.5647 0.3531 0.125 Uiso 1 1 calc R . .
H38C H 0.1713 0.4367 0.3443 0.125 Uiso 1 1 calc R . .
C39 C 0.12663(7) 0.9605(3) 0.43227(12) 0.0606(7) Uani 1 1 d D . .
H39A H 0.1106 1.0460 0.4319 0.073 Uiso 0.508(8) 1 calc PR A 1
H39B H 0.1295 0.9463 0.3906 0.073 Uiso 0.508(8) 1 calc PR A 1
H39C H 0.1109 1.0435 0.4304 0.073 Uiso 0.492(8) 1 d PR A 2
H39D H 0.1308 0.9453 0.3928 0.073 Uiso 0.492(8) 1 d PR A 2
C40 C 0.1647(2) 0.9959(10) 0.4717(4) 0.066(2) Uani 0.508(8) 1 d PDU A 1
H40A H 0.1618 1.0329 0.5111 0.080 Uiso 0.508(8) 1 calc PR A 1
H40B H 0.1797 0.9067 0.4792 0.080 Uiso 0.508(8) 1 calc PR A 1
C41 C 0.1848(2) 1.1077(9) 0.4425(4) 0.060(2) Uani 0.508(8) 1 d PDU A 1
H41A H 0.1918 1.0641 0.4071 0.072 Uiso 0.508(8) 1 calc PR A 1
H41B H 0.1680 1.1895 0.4281 0.072 Uiso 0.508(8) 1 calc PR A 1
C42 C 0.21931(15) 1.1637(7) 0.4857(3) 0.070(2) Uani 0.508(8) 1 d PD A 1
H42A H 0.2351 1.2130 0.4630 0.105 Uiso 0.508(8) 1 calc PR A 1
H42B H 0.2329 1.0826 0.5080 0.105 Uiso 0.508(8) 1 calc PR A 1
H42C H 0.2122 1.2315 0.5140 0.105 Uiso 0.508(8) 1 calc PR A 1
C40' C 0.1548(2) 1.0254(8) 0.4864(4) 0.0553(19) Uani 0.492(8) 1 d PDU A 2
H40C H 0.1416 1.0734 0.5141 0.066 Uiso 0.492(8) 1 calc PR A 2
H40D H 0.1705 0.9479 0.5088 0.066 Uiso 0.492(8) 1 calc PR A 2
C41' C 0.1787(2) 1.1347(8) 0.4629(4) 0.0537(19) Uani 0.492(8) 1 d PDU A 2
H41C H 0.1628 1.1956 0.4318 0.064 Uiso 0.492(8) 1 calc PR A 2
H41D H 0.1911 1.1983 0.4964 0.064 Uiso 0.492(8) 1 calc PR A 2
C42' C 0.2074(2) 1.0620(9) 0.4365(4) 0.091(3) Uani 0.492(8) 1 d PD A 2
H42D H 0.2228 1.1352 0.4231 0.136 Uiso 0.492(8) 1 calc PR A 2
H42E H 0.1952 1.0027 0.4021 0.136 Uiso 0.492(8) 1 calc PR A 2
H42F H 0.2230 1.0005 0.4670 0.136 Uiso 0.492(8) 1 calc PR A 2
C43 C 0.09484(10) 0.8557(3) 0.50773(16) 0.0793(9) Uani 1 1 d D . .
H43A H 0.0824 0.7658 0.5157 0.095 Uiso 0.473(7) 1 calc PR A 1
H43B H 0.1181 0.8609 0.5391 0.095 Uiso 0.473(7) 1 calc PR A 1
H43C H 0.1159 0.8799 0.5392 0.095 Uiso 0.527(7) 1 d PR A 2
H43D H 0.0833 0.7712 0.5194 0.095 Uiso 0.527(7) 1 d PR A 2
C44 C 0.0719(3) 0.9732(10) 0.5212(3) 0.059(2) Uani 0.473(7) 1 d PDU A 1
H44A H 0.0463 0.9557 0.4982 0.070 Uiso 0.473(7) 1 calc PR A 1
H44B H 0.0804 1.0635 0.5054 0.070 Uiso 0.473(7) 1 calc PR A 1
C45 C 0.0708(2) 0.9988(9) 0.5859(4) 0.062(2) Uani 0.473(7) 1 d PDU A 1
H45A H 0.0927 1.0567 0.6054 0.074 Uiso 0.473(7) 1 calc PR A 1
H45B H 0.0726 0.9047 0.6069 0.074 Uiso 0.473(7) 1 calc PR A 1
C46 C 0.03650(16) 1.0753(7) 0.5939(3) 0.071(2) Uani 0.473(7) 1 d PD A 1
H46A H 0.0381 1.0909 0.6369 0.107 Uiso 0.473(7) 1 calc PR A 1
H46B H 0.0148 1.0162 0.5769 0.107 Uiso 0.473(7) 1 calc PR A 1
H46C H 0.0344 1.1686 0.5732 0.107 Uiso 0.473(7) 1 calc PR A 1
C44' C 0.0662(3) 0.9887(10) 0.4948(4) 0.079(3) Uani 0.527(7) 1 d PDU A 2
H44C H 0.0790 1.0789 0.4882 0.095 Uiso 0.527(7) 1 calc PR A 2
H44D H 0.0462 0.9694 0.4588 0.095 Uiso 0.527(7) 1 calc PR A 2
C45' C 0.0509(2) 1.0002(8) 0.5508(4) 0.087(2) Uani 0.527(7) 1 d PDU A 2
H45C H 0.0358 0.9136 0.5538 0.104 Uiso 0.527(7) 1 calc PR A 2
H45D H 0.0345 1.0857 0.5472 0.104 Uiso 0.527(7) 1 calc PR A 2
C46' C 0.0814(4) 1.0133(15) 0.6078(5) 0.117(5) Uani 0.527(7) 1 d PDU A 2
H46D H 0.0704 1.0235 0.6427 0.176 Uiso 0.527(7) 1 calc PR A 2
H46E H 0.0966 1.0983 0.6048 0.176 Uiso 0.527(7) 1 calc PR A 2
H46F H 0.0969 0.9266 0.6125 0.176 Uiso 0.527(7) 1 calc PR A 2
O50 O 0.10375(5) 0.6441(2) -0.02309(9) 0.0651(5) Uani 1 1 d D . .
H50A H 0.0796(3) 0.649(4) -0.0229(18) 0.115(14) Uiso 1 1 d D . .
H50B H 0.0984(6) 0.685(2) -0.0598(4) 0.040(6) Uiso 1 1 d D . .
O60 O 0.03562(5) 0.6350(2) -0.00184(9) 0.0722(6) Uani 1 1 d D . .
H60A H 0.0381(11) 0.553(2) 0.0200(15) 0.113(14) Uiso 1 1 d D . .
H60B H 0.0132(5) 0.635(4) -0.0273(13) 0.113(13) Uiso 1 1 d D . .

loop_
_atom_site_aniso_label
_atom_site_aniso_U_11
_atom_site_aniso_U_22
_atom_site_aniso_U_33
_atom_site_aniso_U_23
_atom_site_aniso_U_13
_atom_site_aniso_U_12
N1 0.0459(10) 0.0493(10) 0.0436(10) 0.0004(8) 0.0120(8) -0.0073(8)
C2 0.0572(14) 0.0513(13) 0.0427(12) 0.0007(9) 0.0160(10) -0.0048(11)
C3 0.0629(16) 0.0653(16) 0.0638(16) -0.0014(12) 0.0286(13) -0.0056(13)
C4 0.084(2) 0.0690(17) 0.0750(19) -0.0124(14) 0.0421(16) -0.0021(16)
C5 0.098(2) 0.0669(17) 0.0663(18) -0.0174(13) 0.0357(17) -0.0114(17)
C6 0.0734(18) 0.0665(16) 0.0583(16) -0.0129(12) 0.0209(14) -0.0176(14)
C7 0.0580(14) 0.0576(14) 0.0443(13) -0.0051(10) 0.0155(11) -0.0079(12)
C8 0.0510(13) 0.0603(14) 0.0461(13) -0.0072(10) 0.0106(11) -0.0090(11)
C9 0.0480(12) 0.0503(12) 0.0417(12) 0.0000(9) 0.0126(10) -0.0069(10)
O10 0.0504(10) 0.0860(13) 0.0620(12) 0.0121(9) 0.0019(8) -0.0127(9)
C11 0.0415(12) 0.0614(14) 0.0573(15) 0.0074(11) 0.0117(11) 0.0000(11)
C12 0.0473(14) 0.0744(17) 0.0702(18) 0.0005(13) 0.0160(13) -0.0152(13)
C13 0.0569(15) 0.0574(14) 0.0731(18) 0.0079(12) 0.0317(13) -0.0006(12)
C14 0.0494(13) 0.0552(13) 0.0559(14) 0.0089(11) 0.0212(11) 0.0049(11)
C15 0.0467(13) 0.0540(13) 0.0527(14) 0.0064(10) 0.0148(11) 0.0000(11)
C16 0.0414(12) 0.0456(12) 0.0519(13) 0.0051(9) 0.0141(10) 0.0025(10)
C17 0.0451(12) 0.0522(13) 0.0469(13) 0.0056(10) 0.0083(10) -0.0044(10)
C18 0.0656(17) 0.0846(19) 0.0516(15) -0.0072(13) 0.0010(13) 0.0006(15)
C19 0.0625(16) 0.0762(18) 0.0731(18) -0.0210(14) 0.0267(14) -0.0279(14)
O20 0.0585(10) 0.0590(10) 0.0420(9) 0.0050(7) 0.0117(8) -0.0117(8)
C21 0.0486(13) 0.0542(13) 0.0434(12) -0.0025(10) 0.0059(10) -0.0037(11)
C22 0.0570(15) 0.0564(14) 0.0534(15) 0.0030(11) 0.0078(12) 0.0028(12)
C23 0.0761(19) 0.0565(15) 0.0639(17) 0.0020(12) -0.0002(15) 0.0052(14)
C24 0.0713(18) 0.0699(18) 0.0613(17) -0.0093(14) -0.0010(14) 0.0216(15)
C25 0.0650(17) 0.0773(19) 0.0592(16) -0.0102(14) 0.0132(13) 0.0084(14)
C26 0.0561(14) 0.0634(15) 0.0517(14) -0.0047(11) 0.0136(12) 0.0000(12)
N27 0.0628(14) 0.0707(14) 0.0631(14) 0.0198(11) 0.0262(12) 0.0063(12)
O28 0.0752(13) 0.0777(13) 0.0810(13) 0.0340(10) 0.0390(11) 0.0103(10)
O29 0.0825(15) 0.128(2) 0.0606(13) 0.0250(12) 0.0090(11) -0.0263(14)
N30 0.0649(14) 0.0407(11) 0.0796(16) 0.0055(9) 0.0170(12) 0.0022(9)
C31 0.0617(17) 0.0483(15) 0.122(3) -0.0024(15) -0.0012(17) -0.0035(13)
C32 0.053(3) 0.060(3) 0.061(4) -0.014(3) 0.013(3) -0.010(2)
C33 0.060(4) 0.057(3) 0.067(4) -0.002(3) 0.011(3) -0.001(3)
C34 0.083(4) 0.057(3) 0.069(4) -0.009(3) 0.017(3) 0.002(3)
C32' 0.107(6) 0.065(4) 0.080(6) -0.005(5) 0.016(6) -0.019(4)
C33' 0.091(5) 0.073(5) 0.097(6) -0.010(4) 0.014(5) -0.038(4)
C34' 0.073(5) 0.113(6) 0.126(7) -0.027(5) 0.010(4) -0.006(4)
C35 0.0728(17) 0.0421(12) 0.0662(16) 0.0074(11) 0.0207(13) 0.0076(12)
C36 0.091(2) 0.0586(15) 0.0573(16) 0.0037(12) 0.0204(15) 0.0080(14)
C37 0.0721(18) 0.0659(16) 0.0630(17) 0.0007(12) 0.0226(14) 0.0060(14)
C38 0.076(2) 0.101(2) 0.079(2) -0.0171(18) 0.0322(17) -0.0054(18)
C39 0.0645(16) 0.0436(13) 0.0696(17) 0.0134(11) 0.0071(13) -0.0028(12)
C40 0.060(4) 0.070(5) 0.070(5) 0.000(3) 0.017(3) 0.002(4)
C41 0.063(5) 0.057(4) 0.064(5) -0.004(3) 0.022(4) 0.008(4)
C42 0.061(4) 0.082(4) 0.069(4) -0.005(3) 0.019(3) -0.010(3)
C40' 0.063(5) 0.043(3) 0.056(4) 0.001(3) 0.007(3) 0.000(3)
C41' 0.055(4) 0.041(3) 0.068(5) -0.007(3) 0.020(3) -0.004(3)
C42' 0.071(5) 0.103(6) 0.106(6) -0.029(4) 0.036(4) -0.010(4)
C43 0.101(2) 0.0486(15) 0.104(2) -0.0026(14) 0.056(2) -0.0018(15)
C44 0.063(4) 0.055(4) 0.058(5) 0.002(4) 0.012(5) 0.011(3)
C45 0.059(5) 0.060(4) 0.068(7) -0.015(4) 0.019(4) 0.003(4)
C46 0.069(4) 0.064(4) 0.082(4) -0.014(3) 0.019(3) 0.011(3)
C44' 0.112(7) 0.055(4) 0.079(6) 0.003(4) 0.042(6) 0.015(4)
C45' 0.111(6) 0.070(4) 0.084(5) -0.009(4) 0.031(5) 0.001(4)
C46' 0.144(10) 0.124(7) 0.100(8) -0.063(6) 0.059(7) -0.057(7)
O50 0.0619(12) 0.0716(12) 0.0605(12) -0.0047(9) 0.0114(10) -0.0004(10)
O60 0.0487(10) 0.0922(15) 0.0705(13) 0.0158(11) 0.0031(9) -0.0086(10)

loop_
_geom_bond_atom_site_label_1
_geom_bond_atom_site_label_2
_geom_bond_distance
_geom_bond_site_symmetry_2
_geom_bond_publ_flag
N1 C2 1.400(3) . ?
N1 C17 1.467(3) . ?
N1 C9 1.476(3) . ?
C2 C3 1.390(3) . ?
C2 C7 1.396(3) . ?
C3 C4 1.388(4) . ?
C4 C5 1.382(4) . ?
C5 C6 1.397(4) . ?
C6 C7 1.373(4) . ?
C7 C8 1.519(3) . ?
C8 C19 1.529(4) . ?
C8 C18 1.533(4) . ?
C8 C9 1.583(3) . ?
C9 O20 1.434(3) . ?
C9 C21 1.519(3) . ?
O10 C11 1.284(3) . ?
C11 C12 1.421(4) . ?
C11 C16 1.443(3) . ?
C12 C13 1.355(4) . ?
C13 C14 1.395(4) . ?
C14 C15 1.405(3) . ?
C14 N27 1.416(3) . ?
C15 C16 1.374(3) . ?
C16 C17 1.510(3) . ?
C21 C26 1.394(4) . ?
C21 C22 1.397(3) . ?
C22 C23 1.388(4) . ?
C23 C24 1.380(4) . ?
C24 C25 1.376(4) . ?
C25 C26 1.385(4) . ?
N27 O28 1.249(3) . ?
N27 O29 1.253(3) . ?
N30 C43 1.512(4) . ?
N30 C31 1.516(4) . ?
N30 C39 1.523(3) . ?
N30 C35 1.526(3) . ?
C31 C32' 1.436(8) . ?
C31 C32 1.629(7) . ?
C32 C33 1.540(8) . ?
C33 C34 1.515(8) . ?
C32' C33' 1.533(9) . ?
C33' C34' 1.513(10) . ?
C35 C36 1.516(4) . ?
C36 C37 1.509(4) . ?
C37 C38 1.496(4) . ?
C39 C40 1.529(8) . ?
C39 C40' 1.546(8) . ?
C40 C41 1.520(10) . ?
C41 C42 1.518(9) . ?
C40' C41' 1.524(9) . ?
C41' C42' 1.500(9) . ?
C43 C44 1.459(8) . ?
C43 C44' 1.610(8) . ?
C44 C45 1.507(10) . ?
C45 C46 1.507(9) . ?
C44' C45' 1.520(9) . ?
C45' C46' 1.522(10) . ?
